data_2241013
loop_
_publ_author_name
'Pe\~naloza, Alfredo'
'Fronczek, Frank R.'
'Isovitsch, Ralph'

_publ_section_title
;
 Crystal structure of
 [<i>N</i>,<i>N</i>'-bis(4-methylphenyl)-1,2-diphenylethane-1,2-diimine-\k^2^<i>N</i>,<i>N</i>']dichloridopalladium(II)
 methanol monosolvate
;
_journal_issue 9
_journal_name_full 'Acta Crystallographica Section E'
_journal_page_first m164
_journal_page_last m165
_journal_paper_doi 10.1107/S2056989015014851
_journal_volume 71
_journal_year 2015
_chemical_formula_iupac '[Pd Cl2 (C28 H24 N2)], C H4 O'
_chemical_formula_moiety 'C28 H24 Cl2 N2 Pd, C H4 O'
_chemical_formula_sum 'C29 H28 Cl2 N2 O Pd'
_chemical_formula_weight 597.83
_chemical_name_systematic
;
[<i>N</i>,<i>N</i>'-Bis(4-methylphenyl)-1,2-diphenylethane-1,2-\
diimine-\k^2^<i>N</i>,<i>N</i>']dichloridopalladium(II) methanol monosolvate
;
_space_group_IT_number 2
_symmetry_cell_setting triclinic
_symmetry_space_group_name_Hall '-P 1'
_symmetry_space_group_name_H-M 'P -1'
_atom_sites_solution_hydrogens geom
_atom_sites_solution_primary direct
_atom_sites_solution_secondary difmap
_audit_creation_method SHELXL-97
_cell_angle_alpha 108.992(2)
_cell_angle_beta 93.900(3)
_cell_angle_gamma 92.457(3)
_cell_formula_units_Z 2
_cell_length_a 8.8213(3)
_cell_length_b 12.3364(3)
_cell_length_c 12.7697(4)
_cell_measurement_reflns_used 4900
_cell_measurement_temperature 90.0(5)
_cell_measurement_theta_max 27.52
_cell_measurement_theta_min 2.75
_cell_volume 1307.83(7)
_computing_cell_refinement
;
SAINT (Bruker, 2014)
;
_computing_data_collection
;
APEX2 (Bruker, 2014)
;
_computing_data_reduction
;
SAINT (Bruker, 2014)
;
_computing_molecular_graphics
;
ORTEP-3 for Windows (Farrugia, 2012)
;
_computing_publication_material
;
SHELXL97 (Sheldrick, 2008)
;
_computing_structure_refinement
;
SHELXL97 (Sheldrick, 2008)
;
_computing_structure_solution
;
SHELXS97 (Sheldrick, 2008)
;
_diffrn_ambient_temperature 90.0(5)
_diffrn_measured_fraction_theta_full 0.993
_diffrn_measured_fraction_theta_max 0.990
_diffrn_measurement_device_type 'Bruker Kappa APEXII DUO CCD'
_diffrn_measurement_method '\f and \w scans'
_diffrn_radiation_monochromator 'TRIUMPH curved graphite'
_diffrn_radiation_source 'fine-focus sealed tube'
_diffrn_radiation_type MoK\a
_diffrn_radiation_wavelength 0.71073
_diffrn_reflns_av_R_equivalents 0.0321
_diffrn_reflns_av_sigmaI/netI 0.0536
_diffrn_reflns_limit_h_max 11
_diffrn_reflns_limit_h_min -11
_diffrn_reflns_limit_k_max 16
_diffrn_reflns_limit_k_min -16
_diffrn_reflns_limit_l_max 16
_diffrn_reflns_limit_l_min -16
_diffrn_reflns_number 12258
_diffrn_reflns_theta_full 25.00
_diffrn_reflns_theta_max 27.52
_diffrn_reflns_theta_min 1.69
_exptl_absorpt_coefficient_mu 0.939
_exptl_absorpt_correction_T_max 0.9458
_exptl_absorpt_correction_T_min 0.8309
_exptl_absorpt_correction_type multi-scan
_exptl_absorpt_process_details
;
(<i>SADABS</i>; Bruker, 2014)
;
_exptl_crystal_colour orange
_exptl_crystal_density_diffrn 1.518
_exptl_crystal_density_method 'not measured'
_exptl_crystal_description plate
_exptl_crystal_F_000 608
_exptl_crystal_size_max 0.18
_exptl_crystal_size_mid 0.10
_exptl_crystal_size_min 0.06
_refine_diff_density_max 0.574
_refine_diff_density_min -0.637
_refine_ls_extinction_method none
_refine_ls_goodness_of_fit_ref 1.024
_refine_ls_hydrogen_treatment mixed
_refine_ls_matrix_type full
_refine_ls_number_parameters 322
_refine_ls_number_reflns 5965
_refine_ls_number_restraints 1
_refine_ls_restrained_S_all 1.024
_refine_ls_R_factor_all 0.0430
_refine_ls_R_factor_gt 0.0313
_refine_ls_shift/su_max 0.002
_refine_ls_shift/su_mean 0.000
_refine_ls_structure_factor_coef Fsqd
_refine_ls_weighting_details 'calc w=1/[\s^2^(Fo^2^)+(0.0243P)^2^+0.2447P] where P=(Fo^2^+2Fc^2^)/3'
_refine_ls_weighting_scheme calc
_refine_ls_wR_factor_gt 0.0617
_refine_ls_wR_factor_ref 0.0660
_reflns_number_gt 5026
_reflns_number_total 5965
_reflns_threshold_expression I>2\s(I)
_cod_data_source_file wm5193sup1.cif
_cod_data_source_block I
_cod_database_code 2241013

loop_
_symmetry_equiv_pos_as_xyz
'x, y, z'
'-x, -y, -z'

loop_
_atom_site_type_symbol
_atom_site_label
_atom_site_fract_x
_atom_site_fract_y
_atom_site_fract_z
_atom_site_U_iso_or_equiv
_atom_site_adp_type
_atom_site_calc_flag
_atom_site_refinement_flags
_atom_site_occupancy
_atom_site_symmetry_multiplicity
Pd Pd1 0.72678(2) 0.502582(15) 0.508729(15) 0.00896(6) Uani d . 1 1
Cl Cl1 0.66581(7) 0.51705(5) 0.33726(5) 0.01389(13) Uani d . 1 1
Cl Cl2 0.78558(7) 0.31784(5) 0.42450(5) 0.01609(14) Uani d . 1 1
N N1 0.7550(2) 0.49790(16) 0.66557(16) 0.0092(4) Uani d . 1 1
N N2 0.6911(2) 0.66555(16) 0.59660(16) 0.0102(4) Uani d . 1 1
C C1 0.7157(3) 0.5882(2) 0.7421(2) 0.0109(5) Uani d . 1 1
C C2 0.6855(3) 0.6871(2) 0.7029(2) 0.0114(5) Uani d . 1 1
C C3 0.8034(3) 0.39982(19) 0.69323(19) 0.0110(5) Uani d . 1 1
C C4 0.9500(3) 0.3682(2) 0.67176(19) 0.0125(5) Uani d . 1 1
H H4 1.0122 0.4074 0.6357 0.015 Uiso calc R 1 1
C C5 1.0047(3) 0.2789(2) 0.7035(2) 0.0151(5) Uani d . 1 1
H H5 1.1058 0.2580 0.6900 0.018 Uiso calc R 1 1
C C6 0.9146(3) 0.2192(2) 0.7545(2) 0.0150(5) Uani d . 1 1
C C7 0.7650(3) 0.2482(2) 0.7692(2) 0.0163(6) Uani d . 1 1
H H7 0.7002 0.2054 0.8002 0.020 Uiso calc R 1 1
C C8 0.7082(3) 0.3385(2) 0.7394(2) 0.0130(5) Uani d . 1 1
H H8 0.6060 0.3578 0.7505 0.016 Uiso calc R 1 1
C C9 0.9798(3) 0.1291(2) 0.7979(2) 0.0226(6) Uani d . 1 1
H H9A 1.0674 0.0985 0.7573 0.034 Uiso calc R 1 1
H H9B 0.9018 0.0667 0.7874 0.034 Uiso calc R 1 1
H H9C 1.0126 0.1639 0.8773 0.034 Uiso calc R 1 1
C C10 0.7048(3) 0.59987(19) 0.8604(2) 0.0112(5) Uani d . 1 1
C C11 0.8257(3) 0.5791(2) 0.9252(2) 0.0142(5) Uani d . 1 1
H H11 0.9185 0.5560 0.8937 0.017 Uiso calc R 1 1
C C12 0.8109(3) 0.5920(2) 1.0360(2) 0.0186(6) Uani d . 1 1
H H12 0.8943 0.5789 1.0805 0.022 Uiso calc R 1 1
C C13 0.6756(3) 0.6238(2) 1.0820(2) 0.0212(6) Uani d . 1 1
H H13 0.6658 0.6318 1.1577 0.025 Uiso calc R 1 1
C C14 0.5547(3) 0.6441(2) 1.0180(2) 0.0184(6) Uani d . 1 1
H H14 0.4616 0.6654 1.0496 0.022 Uiso calc R 1 1
C C15 0.5689(3) 0.6334(2) 0.9075(2) 0.0155(5) Uani d . 1 1
H H15 0.4862 0.6488 0.8641 0.019 Uiso calc R 1 1
C C16 0.6638(3) 0.8028(2) 0.78122(19) 0.0117(5) Uani d . 1 1
C C17 0.5369(3) 0.8595(2) 0.7631(2) 0.0158(5) Uani d . 1 1
H H17 0.4630 0.8228 0.7029 0.019 Uiso calc R 1 1
C C18 0.5185(3) 0.9697(2) 0.8332(2) 0.0192(6) Uani d . 1 1
H H18 0.4316 1.0084 0.8210 0.023 Uiso calc R 1 1
C C19 0.6264(3) 1.0236(2) 0.9210(2) 0.0211(6) Uani d . 1 1
H H19 0.6145 1.0997 0.9681 0.025 Uiso calc R 1 1
C C20 0.7514(3) 0.9665(2) 0.9400(2) 0.0192(6) Uani d . 1 1
H H20 0.8244 1.0031 1.0010 0.023 Uiso calc R 1 1
C C21 0.7709(3) 0.8564(2) 0.8709(2) 0.0155(5) Uani d . 1 1
H H21 0.8568 0.8175 0.8844 0.019 Uiso calc R 1 1
C C22 0.6995(3) 0.75880(19) 0.55233(19) 0.0107(5) Uani d . 1 1
C C23 0.5828(3) 0.7719(2) 0.4801(2) 0.0130(5) Uani d . 1 1
H H23 0.4960 0.7188 0.4581 0.016 Uiso calc R 1 1
C C24 0.5944(3) 0.8638(2) 0.4402(2) 0.0141(5) Uani d . 1 1
H H24 0.5146 0.8734 0.3908 0.017 Uiso calc R 1 1
C C25 0.7211(3) 0.9422(2) 0.4715(2) 0.0136(5) Uani d . 1 1
C C26 0.8371(3) 0.9256(2) 0.5424(2) 0.0149(5) Uani d . 1 1
H H26 0.9243 0.9783 0.5640 0.018 Uiso calc R 1 1
C C27 0.8288(3) 0.8339(2) 0.5825(2) 0.0135(5) Uani d . 1 1
H H27 0.9101 0.8227 0.6298 0.016 Uiso calc R 1 1
C C28 0.7325(3) 1.0438(2) 0.4304(2) 0.0200(6) Uani d . 1 1
H H28A 0.8004 1.0280 0.3704 0.030 Uiso calc R 1 1
H H28B 0.7734 1.1122 0.4917 0.030 Uiso calc R 1 1
H H28C 0.6311 1.0572 0.4026 0.030 Uiso calc R 1 1
O O1 0.9588(2) 0.31675(18) 0.21549(16) 0.0275(5) Uani d D 1 1
H H10H 0.916(4) 0.333(3) 0.274(2) 0.041 Uiso d D 1 1
C C29 0.8406(3) 0.2883(3) 0.1302(2) 0.0322(8) Uani d . 1 1
H H29A 0.7635 0.2362 0.1441 0.048 Uiso calc R 1 1
H H29B 0.8815 0.2505 0.0589 0.048 Uiso calc R 1 1
H H29C 0.7942 0.3584 0.1281 0.048 Uiso calc R 1 1

loop_
_atom_site_aniso_label
_atom_site_aniso_U_11
_atom_site_aniso_U_22
_atom_site_aniso_U_33
_atom_site_aniso_U_12
_atom_site_aniso_U_13
_atom_site_aniso_U_23
Pd1 0.01082(10) 0.00890(9) 0.00697(10) -0.00045(7) 0.00080(7) 0.00251(7)
Cl1 0.0166(3) 0.0163(3) 0.0086(3) 0.0014(2) -0.0004(2) 0.0042(2)
Cl2 0.0252(4) 0.0101(3) 0.0123(3) 0.0019(2) 0.0020(3) 0.0027(2)
N1 0.0083(10) 0.0103(10) 0.0096(10) -0.0003(8) 0.0001(8) 0.0045(8)
N2 0.0105(10) 0.0094(10) 0.0110(10) 0.0014(8) 0.0002(8) 0.0037(8)
C1 0.0070(12) 0.0140(12) 0.0120(12) -0.0020(9) -0.0010(9) 0.0055(10)
C2 0.0091(12) 0.0126(12) 0.0123(12) 0.0010(9) 0.0012(9) 0.0037(10)
C3 0.0153(13) 0.0085(11) 0.0076(12) 0.0006(9) -0.0016(9) 0.0010(10)
C4 0.0135(13) 0.0141(12) 0.0084(12) 0.0003(10) 0.0008(10) 0.0018(10)
C5 0.0147(13) 0.0171(13) 0.0103(13) 0.0046(10) 0.0010(10) -0.0001(10)
C6 0.0247(15) 0.0090(12) 0.0095(12) 0.0046(10) -0.0028(10) 0.0012(10)
C7 0.0227(15) 0.0134(13) 0.0132(13) -0.0013(11) 0.0033(11) 0.0049(11)
C8 0.0138(13) 0.0131(12) 0.0106(12) -0.0003(10) 0.0001(10) 0.0021(10)
C9 0.0314(16) 0.0203(14) 0.0182(15) 0.0105(12) 0.0013(12) 0.0083(12)
C10 0.0138(13) 0.0089(12) 0.0107(12) -0.0005(9) 0.0001(10) 0.0034(10)
C11 0.0149(13) 0.0133(12) 0.0146(13) 0.0036(10) 0.0001(10) 0.0051(10)
C12 0.0244(15) 0.0172(14) 0.0121(13) -0.0012(11) -0.0066(11) 0.0038(11)
C13 0.0306(16) 0.0221(14) 0.0113(13) -0.0031(12) 0.0034(12) 0.0066(11)
C14 0.0190(14) 0.0204(14) 0.0150(14) -0.0001(11) 0.0052(11) 0.0041(11)
C15 0.0183(14) 0.0142(13) 0.0142(13) 0.0002(10) -0.0001(10) 0.0053(11)
C16 0.0159(13) 0.0110(12) 0.0087(12) 0.0009(10) 0.0025(10) 0.0036(10)
C17 0.0188(14) 0.0179(13) 0.0114(13) 0.0026(10) 0.0016(10) 0.0057(11)
C18 0.0222(15) 0.0187(14) 0.0194(14) 0.0086(11) 0.0055(11) 0.0084(12)
C19 0.0324(17) 0.0136(13) 0.0165(14) 0.0031(12) 0.0103(12) 0.0023(11)
C20 0.0252(15) 0.0165(13) 0.0124(13) -0.0042(11) 0.0004(11) 0.0010(11)
C21 0.0182(14) 0.0166(13) 0.0127(13) 0.0018(10) 0.0011(10) 0.0062(11)
C22 0.0162(13) 0.0079(11) 0.0085(12) 0.0031(9) 0.0045(10) 0.0023(9)
C23 0.0132(13) 0.0139(12) 0.0105(12) 0.0011(10) 0.0014(10) 0.0021(10)
C24 0.0138(13) 0.0173(13) 0.0119(13) 0.0056(10) 0.0008(10) 0.0052(11)
C25 0.0179(13) 0.0119(12) 0.0125(13) 0.0044(10) 0.0063(10) 0.0046(10)
C26 0.0148(13) 0.0138(13) 0.0170(14) -0.0003(10) 0.0031(10) 0.0063(11)
C27 0.0138(13) 0.0178(13) 0.0093(12) 0.0002(10) -0.0004(10) 0.0053(10)
C28 0.0232(15) 0.0182(14) 0.0243(15) 0.0064(11) 0.0077(12) 0.0129(12)
O1 0.0199(11) 0.0366(12) 0.0214(11) 0.0001(9) 0.0066(9) 0.0027(10)
C29 0.0231(17) 0.0367(18) 0.0260(17) -0.0004(13) 0.0067(13) -0.0050(14)

loop_
_atom_type_symbol
_atom_type_description
_atom_type_scat_dispersion_real
_atom_type_scat_dispersion_imag
_atom_type_scat_source
C C 0.0033 0.0016 'International Tables Vol C Tables 4.2.6.8 and 6.1.1.4'
H H 0.0000 0.0000 'International Tables Vol C Tables 4.2.6.8 and 6.1.1.4'
N N 0.0061 0.0033 'International Tables Vol C Tables 4.2.6.8 and 6.1.1.4'
Cl Cl 0.1484 0.1585 'International Tables Vol C Tables 4.2.6.8 and 6.1.1.4'
Pd Pd -0.9988 1.0072 'International Tables Vol C Tables 4.2.6.8 and 6.1.1.4'
O O 0.0106 0.0060 'International Tables Vol C Tables 4.2.6.8 and 6.1.1.4'

loop_
_geom_angle_atom_site_label_1
_geom_angle_atom_site_label_2
_geom_angle_atom_site_label_3
_geom_angle
N2 Pd1 N1 79.13(8)
N2 Pd1 Cl2 173.82(6)
N1 Pd1 Cl2 95.67(6)
N2 Pd1 Cl1 96.49(6)
N1 Pd1 Cl1 172.74(6)
Cl2 Pd1 Cl1 89.02(2)
C1 N1 C3 120.6(2)
C1 N1 Pd1 115.20(17)
C3 N1 Pd1 124.03(15)
C2 N2 C22 119.9(2)
C2 N2 Pd1 115.61(16)
C22 N2 Pd1 123.53(15)
N1 C1 C10 125.8(2)
N1 C1 C2 114.2(2)
C10 C1 C2 120.0(2)
N2 C2 C16 123.2(2)
N2 C2 C1 114.7(2)
C16 C2 C1 121.9(2)
C4 C3 C8 120.8(2)
C4 C3 N1 117.3(2)
C8 C3 N1 121.9(2)
C3 C4 C5 119.2(2)
C3 C4 H4 120.4
C5 C4 H4 120.4
C4 C5 C6 121.3(2)
C4 C5 H5 119.4
C6 C5 H5 119.4
C5 C6 C7 118.3(2)
C5 C6 C9 120.8(2)
C7 C6 C9 120.8(2)
C8 C7 C6 121.4(2)
C8 C7 H7 119.3
C6 C7 H7 119.3
C3 C8 C7 118.8(2)
C3 C8 H8 120.6
C7 C8 H8 120.6
C6 C9 H9A 109.5
C6 C9 H9B 109.5
H9A C9 H9B 109.5
C6 C9 H9C 109.5
H9A C9 H9C 109.5
H9B C9 H9C 109.5
C11 C10 C15 119.5(2)
C11 C10 C1 121.9(2)
C15 C10 C1 118.6(2)
C12 C11 C10 119.9(2)
C12 C11 H11 120.0
C10 C11 H11 120.0
C13 C12 C11 120.4(3)
C13 C12 H12 119.8
C11 C12 H12 119.8
C14 C13 C12 120.0(2)
C14 C13 H13 120.0
C12 C13 H13 120.0
C13 C14 C15 120.2(3)
C13 C14 H14 119.9
C15 C14 H14 119.9
C14 C15 C10 119.9(2)
C14 C15 H15 120.0
C10 C15 H15 120.0
C17 C16 C21 119.8(2)
C17 C16 C2 119.3(2)
C21 C16 C2 120.8(2)
C18 C17 C16 119.9(2)
C18 C17 H17 120.1
C16 C17 H17 120.1
C19 C18 C17 120.2(3)
C19 C18 H18 119.9
C17 C18 H18 119.9
C20 C19 C18 119.9(2)
C20 C19 H19 120.1
C18 C19 H19 120.1
C19 C20 C21 120.5(3)
C19 C20 H20 119.8
C21 C20 H20 119.8
C20 C21 C16 119.7(3)
C20 C21 H21 120.1
C16 C21 H21 120.1
C23 C22 C27 121.0(2)
C23 C22 N2 120.8(2)
C27 C22 N2 118.1(2)
C22 C23 C24 119.1(2)
C22 C23 H23 120.5
C24 C23 H23 120.5
C23 C24 C25 121.1(2)
C23 C24 H24 119.5
C25 C24 H24 119.5
C26 C25 C24 118.5(2)
C26 C25 C28 120.3(2)
C24 C25 C28 121.2(2)
C25 C26 C27 121.5(2)
C25 C26 H26 119.2
C27 C26 H26 119.2
C26 C27 C22 118.8(2)
C26 C27 H27 120.6
C22 C27 H27 120.6
C25 C28 H28A 109.5
C25 C28 H28B 109.5
H28A C28 H28B 109.5
C25 C28 H28C 109.5
H28A C28 H28C 109.5
H28B C28 H28C 109.5
C29 O1 H10H 105(2)
O1 C29 H29A 109.5
O1 C29 H29B 109.5
H29A C29 H29B 109.5
O1 C29 H29C 109.5
H29A C29 H29C 109.5
H29B C29 H29C 109.5

loop_
_geom_bond_atom_site_label_1
_geom_bond_atom_site_label_2
_geom_bond_distance
Pd1 N2 2.0086(19)
Pd1 N1 2.0211(19)
Pd1 Cl2 2.2807(6)
Pd1 Cl1 2.2842(6)
N1 C1 1.299(3)
N1 C3 1.440(3)
N2 C2 1.300(3)
N2 C22 1.439(3)
C1 C10 1.480(3)
C1 C2 1.489(3)
C2 C16 1.481(3)
C3 C4 1.386(3)
C3 C8 1.390(3)
C4 C5 1.386(3)
C4 H4 0.9500
C5 C6 1.389(3)
C5 H5 0.9500
C6 C7 1.392(4)
C6 C9 1.512(3)
C7 C8 1.390(3)
C7 H7 0.9500
C8 H8 0.9500
C9 H9A 0.9800
C9 H9B 0.9800
C9 H9C 0.9800
C10 C11 1.389(3)
C10 C15 1.396(3)
C11 C12 1.387(3)
C11 H11 0.9500
C12 C13 1.382(4)
C12 H12 0.9500
C13 C14 1.380(4)
C13 H13 0.9500
C14 C15 1.388(3)
C14 H14 0.9500
C15 H15 0.9500
C16 C17 1.390(4)
C16 C21 1.396(3)
C17 C18 1.386(4)
C17 H17 0.9500
C18 C19 1.386(4)
C18 H18 0.9500
C19 C20 1.383(4)
C19 H19 0.9500
C20 C21 1.383(4)
C20 H20 0.9500
C21 H21 0.9500
C22 C23 1.386(3)
C22 C27 1.387(3)
C23 C24 1.388(3)
C23 H23 0.9500
C24 C25 1.392(3)
C24 H24 0.9500
C25 C26 1.386(4)
C25 C28 1.511(3)
C26 C27 1.387(3)
C26 H26 0.9500
C27 H27 0.9500
C28 H28A 0.9800
C28 H28B 0.9800
C28 H28C 0.9800
O1 C29 1.400(4)
O1 H10H 0.831(17)
C29 H29A 0.9800
C29 H29B 0.9800
C29 H29C 0.9800

loop_
_geom_hbond_atom_site_label_D
_geom_hbond_atom_site_label_H
_geom_hbond_atom_site_label_A
_geom_hbond_site_symmetry_A
_geom_hbond_distance_DH
_geom_hbond_distance_HA
_geom_hbond_distance_DA
_geom_hbond_angle_DHA
O1 H10H Cl2 1_555 0.831(17) 2.357(19) 3.161(2) 163(3)
C17 H17 Cl2 2_666 0.95 2.80 3.708(3) 161.3
C21 H21 O1 2_766. 0.95 2.48 3.275(3) 141.1

loop_
_geom_torsion_atom_site_label_1
_geom_torsion_atom_site_label_2
_geom_torsion_atom_site_label_3
_geom_torsion_atom_site_label_4
_geom_torsion
N2 Pd1 N1 C1 10.15(16)
Cl2 Pd1 N1 C1 -173.22(16)
N2 Pd1 N1 C3 -174.59(18)
Cl2 Pd1 N1 C3 2.04(17)
N1 Pd1 N2 C2 -7.07(17)
Cl1 Pd1 N2 C2 167.06(16)
N1 Pd1 N2 C22 161.36(19)
Cl1 Pd1 N2 C22 -24.50(18)
C3 N1 C1 C10 -4.4(3)
Pd1 N1 C1 C10 171.05(18)
C3 N1 C1 C2 173.36(19)
Pd1 N1 C1 C2 -11.2(2)
C22 N2 C2 C16 9.6(3)
Pd1 N2 C2 C16 178.51(18)
C22 N2 C2 C1 -165.5(2)
Pd1 N2 C2 C1 3.3(3)
N1 C1 C2 N2 5.3(3)
C10 C1 C2 N2 -176.8(2)
N1 C1 C2 C16 -170.0(2)
C10 C1 C2 C16 7.9(3)
C1 N1 C3 C4 -119.0(2)
Pd1 N1 C3 C4 66.0(3)
C1 N1 C3 C8 61.1(3)
Pd1 N1 C3 C8 -113.9(2)
C8 C3 C4 C5 -4.1(4)
N1 C3 C4 C5 176.0(2)
C3 C4 C5 C6 1.1(4)
C4 C5 C6 C7 2.6(4)
C4 C5 C6 C9 -174.5(2)
C5 C6 C7 C8 -3.5(4)
C9 C6 C7 C8 173.6(2)
C4 C3 C8 C7 3.3(4)
N1 C3 C8 C7 -176.8(2)
C6 C7 C8 C3 0.6(4)
N1 C1 C10 C11 54.0(3)
C2 C1 C10 C11 -123.6(3)
N1 C1 C10 C15 -126.3(3)
C2 C1 C10 C15 56.1(3)
C15 C10 C11 C12 -0.2(3)
C1 C10 C11 C12 179.5(2)
C10 C11 C12 C13 1.0(4)
C11 C12 C13 C14 -0.7(4)
C12 C13 C14 C15 -0.4(4)
C13 C14 C15 C10 1.2(4)
C11 C10 C15 C14 -0.9(3)
C1 C10 C15 C14 179.4(2)
N2 C2 C16 C17 56.3(3)
C1 C2 C16 C17 -128.8(2)
N2 C2 C16 C21 -122.0(3)
C1 C2 C16 C21 52.8(3)
C21 C16 C17 C18 1.0(3)
C2 C16 C17 C18 -177.4(2)
C16 C17 C18 C19 0.2(4)
C17 C18 C19 C20 -1.2(4)
C18 C19 C20 C21 1.0(4)
C19 C20 C21 C16 0.2(4)
C17 C16 C21 C20 -1.2(4)
C2 C16 C21 C20 177.2(2)
C2 N2 C22 C23 -115.9(3)
Pd1 N2 C22 C23 76.1(3)
C2 N2 C22 C27 65.1(3)
Pd1 N2 C22 C27 -102.8(2)
C27 C22 C23 C24 -1.9(4)
N2 C22 C23 C24 179.2(2)
C22 C23 C24 C25 0.2(4)
C23 C24 C25 C26 0.9(4)
C23 C24 C25 C28 -178.6(2)
C24 C25 C26 C27 -0.3(4)
C28 C25 C26 C27 179.2(2)
C25 C26 C27 C22 -1.3(4)
C23 C22 C27 C26 2.4(4)
N2 C22 C27 C26 -178.6(2)

_cod_database_fobs_code 2241013
